data_7045111
loop_
_publ_author_name
'Chen, Xiao'
'Gamer, Michael T.'
'Roesky, Peter W.'

_publ_section_title
;
 Synthesis and structural characterization of alkali metal arsinoamides.
;
_journal_issue 36
_journal_name_full 'Dalton transactions (Cambridge, England : 2003)'
_journal_page_first 12521
_journal_page_last 12525
_journal_paper_doi 10.1039/c7dt04401a
_journal_volume 47
_journal_year 2018
_chemical_formula_moiety 'C56 H74 As2 N2 Na2 O2'
_chemical_formula_sum 'C56 H74 As2 N2 Na2 O2'
_chemical_formula_weight 1002.99
_space_group_crystal_system triclinic
_space_group_IT_number 2
_space_group_name_Hall '-P 1'
_space_group_name_H-M_alt 'P -1'
_symmetry_space_group_name_Hall '-P 1'
_symmetry_space_group_name_H-M 'P -1'
_atom_sites_solution_hydrogens geom
_audit_creation_date 2017-10-27
_audit_creation_method
;
Olex2 1.2
(compiled 2017.08.10 svn.r3458 for OlexSys, GUI svn.r5381)
;
_audit_update_record
;
2017-11-20 deposited with the CCDC.
2017-12-12 downloaded from the CCDC.
;
_cell_angle_alpha 82.314(5)
_cell_angle_beta 75.737(5)
_cell_angle_gamma 69.727(4)
_cell_formula_units_Z 1
_cell_length_a 10.4020(6)
_cell_length_b 10.5518(6)
_cell_length_c 13.2663(8)
_cell_measurement_reflns_used 9531
_cell_measurement_temperature 200
_cell_measurement_theta_max 29.32
_cell_measurement_theta_min 1.58
_cell_volume 1321.92(14)
_computing_cell_refinement
;
X-Area Recipe 1.33.0.0 (STOE, 2015)
PLATON (A.L.Spek, 2009)
;
_computing_data_collection 'STOE X-AREA'
_computing_data_reduction
;
X-Area Integrate 1.71.0.0 (STOE, 2016)
X-Area LANA 1.70.0.0 (STOE, 2017)
PLATON (A.L.Spek, 2009)
;
_computing_molecular_graphics 'Diamond 4, Olex2 (Dolomanov et al., 2009)'
_computing_publication_material
;
STOE & Cie GmbH, X-Area, software package for collecting single-crystal or
multi-domain crystal data on STOE area-detector diffractometers, for image 
processing, for the correction and scaling of reflection intensities and 
for outlier rejection, version 1.77, Darmstadt 2016
MS Word (Microsoft)
Olex2 (Dolomanov et al., 2009)
;
_computing_structure_refinement 'SHELXL-2017/1 (Sheldrick, 2015)'
_computing_structure_solution 'SHELXS-2017/1 (Sheldrick, 2015)'
_diffrn_ambient_temperature 200.0
_diffrn_detector 'image plate (34cm diameter)'
_diffrn_detector_area_resol_mean 6.67
_diffrn_detector_type 'STOE Imaging Plate'
_diffrn_measured_fraction_theta_full 0.963
_diffrn_measured_fraction_theta_max 0.945
_diffrn_measurement_device '2-circle diffractometer'
_diffrn_measurement_device_type 'STOE IPDS II'
_diffrn_measurement_method 'rotation method, \w scans'
_diffrn_radiation_collimation '0.5 mm diameter, multiple pinhole'
_diffrn_radiation_monochromator 'plane graphite'
_diffrn_radiation_polarisn_norm 0
_diffrn_radiation_probe x-ray
_diffrn_radiation_type MoK\a
_diffrn_radiation_wavelength 0.71073
_diffrn_reflns_av_R_equivalents 0.0459
_diffrn_reflns_av_unetI/netI 0.0603
_diffrn_reflns_Laue_measured_fraction_full 0.963
_diffrn_reflns_Laue_measured_fraction_max 0.945
_diffrn_reflns_limit_h_max 12
_diffrn_reflns_limit_h_min -14
_diffrn_reflns_limit_k_max 14
_diffrn_reflns_limit_k_min -13
_diffrn_reflns_limit_l_max 18
_diffrn_reflns_limit_l_min -18
_diffrn_reflns_number 12326
_diffrn_reflns_point_group_measured_fraction_full 0.963
_diffrn_reflns_point_group_measured_fraction_max 0.945
_diffrn_reflns_theta_full 26.000
_diffrn_reflns_theta_max 29.567
_diffrn_reflns_theta_min 1.586
_diffrn_source 'sealed tube, 12x0.4mm long-fine focus'
_diffrn_source_current 40mA
_diffrn_source_power 2kW
_diffrn_source_voltage 50kV
_exptl_absorpt_coefficient_mu 1.321
_exptl_absorpt_correction_T_max 0.8905
_exptl_absorpt_correction_T_min 0.7375
_exptl_absorpt_correction_type integration
_exptl_absorpt_process_details
;
STOE X-Red32, absorption correction by Gaussian integration, analogous to
P. Coppens, "The Evaluation of Absorption and Extinction in Single-Crystal
Structure Analysis", published in
F. R. Ahmed (Editor), "Crystallographic Computing",
Munksgaard, Copenhagen (1970), 255 - 270
;
_exptl_crystal_colour colourless
_exptl_crystal_colour_primary colourless
_exptl_crystal_density_diffrn 1.260
_exptl_crystal_description prism
_exptl_crystal_F_000 528
_exptl_crystal_size_max 0.326
_exptl_crystal_size_mid 0.229
_exptl_crystal_size_min 0.141
_refine_diff_density_max 0.506
_refine_diff_density_min -0.516
_refine_diff_density_rms 0.063
_refine_ls_extinction_method none
_refine_ls_goodness_of_fit_ref 1.042
_refine_ls_hydrogen_treatment constr
_refine_ls_matrix_type full
_refine_ls_number_parameters 345
_refine_ls_number_reflns 7012
_refine_ls_number_restraints 51
_refine_ls_restrained_S_all 1.045
_refine_ls_R_factor_all 0.0841
_refine_ls_R_factor_gt 0.0460
_refine_ls_shift/su_max 0.001
_refine_ls_shift/su_mean 0.000
_refine_ls_structure_factor_coef Fsqd
_refine_ls_weighting_details 'w=1/[\s^2^(Fo^2^)+(0.0642P)^2^] where P=(Fo^2^+2Fc^2^)/3'
_refine_ls_weighting_scheme calc
_refine_ls_wR_factor_gt 0.1098
_refine_ls_wR_factor_ref 0.1249
_reflns_Friedel_coverage 0.000
_reflns_number_gt 4646
_reflns_number_total 7012
_reflns_threshold_expression 'I > 2\s(I)'
_cod_data_source_file c7dt04401a2.cif
_cod_data_source_block xcd046
_cod_depositor_comments 'Adding full bibliography for 7045111--7045113.cif.'
_cod_original_cell_volume 1321.93(14)
_cod_database_code 7045111
_shelx_shelxl_version_number 2017/1
_shelx_space_group_comment
;
The symmetry employed for this shelxl refinement is uniquely defined
by the following loop, which should always be used as a source of
symmetry information in preference to the above space-group names.
They are only intended as comments.
;
_shelx_estimated_absorpt_t_max 0.836
_shelx_estimated_absorpt_t_min 0.673
_olex2_refinement_description
;
1. Fixed Uiso
 At 1.2 times of:
  All C(H) groups, All C(H,H) groups
 At 1.5 times of:
  All C(H,H,H) groups
2. Restrained distances
 OA-Na \\sim OB-Na
 with sigma of 0.004
 C25B-OB \\sim OB-C27B
 with sigma of 0.004
 C25A-OA \\sim OA-C27A
 with sigma of 0.004
3. Uiso/Uaniso restraints and constraints
C25A \\sim C26A \\sim C27A \\sim C28A \\sim OA: within 1.7A with sigma of 0.004
and sigma for terminal atoms of 0.008
C25B \\sim C26B \\sim C27B \\sim C28B \\sim OB: within 1.7A with sigma of 0.006
and sigma for terminal atoms of 0.012
4. Others
 Sof(C27B)=Sof(H27C)=Sof(H27D)=Sof(C25B)=Sof(H25C)=Sof(H25D)=Sof(C26B)=
 Sof(H26D)=Sof(H26E)=Sof(H26F)=Sof(C28B)=Sof(H28D)=Sof(H28E)=Sof(H28F)=Sof(OB)=
 1-FVAR(1)
 Sof(OA)=Sof(C28A)=Sof(H28A)=Sof(H28B)=Sof(H28C)=Sof(C27A)=Sof(H27A)=Sof(H27B)=
 Sof(C25A)=Sof(H25A)=Sof(H25B)=Sof(C26A)=Sof(H26A)=Sof(H26B)=Sof(H26C)=FVAR(1)
5.a Secondary CH2 refined with riding coordinates:
 C27A(H27A,H27B), C25A(H25A,H25B), C27B(H27C,H27D), C25B(H25C,H25D)
5.b Aromatic/amide H refined with riding coordinates:
 C2(H2), C3(H3), C4(H4), C5(H5), C6(H6), C11(H11), C9(H9), C20(H20), C18(H18)
5.c Idealised Me refined as rotating group:
 C13(H13A,H13B,H13C), C15(H15A,H15B,H15C), C14(H14A,H14B,H14C), C22(H22A,H22B,
 H22C), C24(H24A,H24B,H24C), C23(H23A,H23B,H23C), C28A(H28A,H28B,H28C),
 C26A(H26A,H26B,H26C), C26B(H26D,H26E,H26F), C28B(H28D,H28E,H28F)
;
_olex2_submission_special_instructions 'No special instructions were received'

loop_
_space_group_symop_operation_xyz
'x, y, z'
'-x, -y, -z'

loop_
_atom_site_label
_atom_site_type_symbol
_atom_site_fract_x
_atom_site_fract_y
_atom_site_fract_z
_atom_site_U_iso_or_equiv
_atom_site_adp_type
_atom_site_occupancy
_atom_site_site_symmetry_order
_atom_site_calc_flag
_atom_site_refinement_flags_posn
_atom_site_refinement_flags_adp
_atom_site_refinement_flags_occupancy
_atom_site_disorder_assembly
_atom_site_disorder_group
As As 0.73073(3) 0.18092(3) 0.34399(2) 0.04119(10) Uani 1 1 d . . . . .
Na Na 0.64050(13) 0.53461(12) 0.35033(10) 0.0568(3) Uani 1 1 d D . . . .
OA O 0.4993(6) 0.6954(4) 0.2552(5) 0.0699(16) Uani 0.630(6) 1 d D U P A 1
N N 0.5790(2) 0.3378(2) 0.35953(18) 0.0422(5) Uani 1 1 d . . . . .
C1 C 0.4574(3) 0.3299(3) 0.4249(2) 0.0425(6) Uani 1 1 d . . . . .
C2 C 0.3402(3) 0.4503(3) 0.4433(3) 0.0544(7) Uani 1 1 d . . . . .
H2 H 0.349329 0.533106 0.409889 0.065 Uiso 1 1 calc R . . . .
C3 C 0.2134(3) 0.4513(4) 0.5081(3) 0.0624(9) Uani 1 1 d . . . . .
H3 H 0.137254 0.533804 0.516282 0.075 Uiso 1 1 calc R . . . .
C4 C 0.1953(3) 0.3350(4) 0.5611(3) 0.0660(9) Uani 1 1 d . . . . .
H4 H 0.109449 0.336848 0.607951 0.079 Uiso 1 1 calc R . . . .
C5 C 0.3049(3) 0.2168(4) 0.5439(3) 0.0672(9) Uani 1 1 d . . . . .
H5 H 0.293549 0.135361 0.578709 0.081 Uiso 1 1 calc R . . . .
C6 C 0.4325(3) 0.2119(3) 0.4772(3) 0.0573(8) Uani 1 1 d . . . . .
H6 H 0.504848 0.127034 0.466448 0.069 Uiso 1 1 calc R . . . .
C7 C 0.7382(3) 0.0906(3) 0.2184(2) 0.0436(6) Uani 1 1 d . . . . .
C12 C 0.8633(3) -0.0159(3) 0.1855(3) 0.0511(7) Uani 1 1 d . . . . .
C11 C 0.8781(3) -0.0892(3) 0.1017(3) 0.0590(8) Uani 1 1 d . . . . .
H11 H 0.965154 -0.157506 0.078721 0.071 Uiso 1 1 calc R . . . .
C10 C 0.7701(3) -0.0666(3) 0.0499(3) 0.0563(8) Uani 1 1 d . . . . .
C9 C 0.6461(3) 0.0351(3) 0.0853(2) 0.0512(7) Uani 1 1 d . . . . .
H9 H 0.570356 0.051723 0.051969 0.061 Uiso 1 1 calc R . . . .
C8 C 0.6261(3) 0.1147(3) 0.1674(2) 0.0458(6) Uani 1 1 d . . . . .
C13 C 0.4853(3) 0.2216(3) 0.1964(3) 0.0576(8) Uani 1 1 d . . . . .
H13A H 0.438090 0.199979 0.266774 0.086 Uiso 1 1 calc GR . . . .
H13B H 0.428052 0.224742 0.146873 0.086 Uiso 1 1 calc GR . . . .
H13C H 0.498061 0.309733 0.194354 0.086 Uiso 1 1 calc GR . . . .
C15 C 0.9841(3) -0.0534(3) 0.2396(3) 0.0675(10) Uani 1 1 d . . . . .
H15A H 1.022519 0.021144 0.229344 0.101 Uiso 1 1 calc GR . . . .
H15B H 1.057265 -0.134959 0.210331 0.101 Uiso 1 1 calc GR . . . .
H15C H 0.950869 -0.070847 0.314223 0.101 Uiso 1 1 calc GR . . . .
C14 C 0.7869(4) -0.1503(4) -0.0397(3) 0.0787(11) Uani 1 1 d . . . . .
H14A H 0.874800 -0.154389 -0.089774 0.118 Uiso 1 1 calc GR . . . .
H14B H 0.707826 -0.108644 -0.074151 0.118 Uiso 1 1 calc GR . . . .
H14C H 0.789029 -0.242081 -0.013043 0.118 Uiso 1 1 calc GR . . . .
C16 C 0.8697(3) 0.2770(3) 0.2834(2) 0.0410(6) Uani 1 1 d . . . . .
C21 C 0.8635(3) 0.3647(3) 0.1934(2) 0.0421(6) Uani 1 1 d . . . . .
C20 C 0.9539(3) 0.4417(3) 0.1671(2) 0.0472(6) Uani 1 1 d . . . . .
H20 H 0.945984 0.504603 0.108739 0.057 Uiso 1 1 calc R . . . .
C19 C 1.0548(3) 0.4300(3) 0.2227(2) 0.0465(6) Uani 1 1 d . . . . .
C18 C 1.0638(3) 0.3375(3) 0.3077(2) 0.0438(6) Uani 1 1 d . . . . .
H18 H 1.134880 0.324770 0.344928 0.053 Uiso 1 1 calc R . . . .
C17 C 0.9724(3) 0.2627(3) 0.3402(2) 0.0415(6) Uani 1 1 d . . . . .
C22 C 0.9864(3) 0.1712(3) 0.4372(3) 0.0557(7) Uani 1 1 d . . . . .
H22A H 0.907690 0.210507 0.494384 0.084 Uiso 1 1 calc GR . . . .
H22B H 1.074852 0.161562 0.456044 0.084 Uiso 1 1 calc GR . . . .
H22C H 0.985833 0.082172 0.424276 0.084 Uiso 1 1 calc GR . . . .
C24 C 0.7653(3) 0.3786(3) 0.1232(2) 0.0556(7) Uani 1 1 d . . . . .
H24A H 0.671259 0.387589 0.165436 0.083 Uiso 1 1 calc GR . . . .
H24B H 0.799122 0.298168 0.082321 0.083 Uiso 1 1 calc GR . . . .
H24C H 0.761641 0.459072 0.076084 0.083 Uiso 1 1 calc GR . . . .
C23 C 1.1500(3) 0.5147(3) 0.1924(3) 0.0623(8) Uani 1 1 d . . . . .
H23A H 1.217336 0.483998 0.127384 0.093 Uiso 1 1 calc GR . . . .
H23B H 1.200690 0.505541 0.247655 0.093 Uiso 1 1 calc GR . . . .
H23C H 1.093904 0.609751 0.182557 0.093 Uiso 1 1 calc GR . . . .
C28A C 0.4427(12) 0.6639(12) 0.0965(10) 0.092(3) Uani 0.630(6) 1 d . U P A 1
H28A H 0.543303 0.619238 0.070428 0.138 Uiso 0.630(6) 1 calc GR . P A 1
H28B H 0.417226 0.759595 0.072563 0.138 Uiso 0.630(6) 1 calc GR . P A 1
H28C H 0.389124 0.620279 0.070325 0.138 Uiso 0.630(6) 1 calc GR . P A 1
C27A C 0.4107(7) 0.6531(7) 0.2102(6) 0.0780(16) Uani 0.630(6) 1 d D U P A 1
H27A H 0.311945 0.708851 0.235952 0.094 Uiso 0.630(6) 1 calc R . P A 1
H27B H 0.419943 0.557873 0.233634 0.094 Uiso 0.630(6) 1 calc R . P A 1
C25A C 0.4762(7) 0.8364(6) 0.2566(6) 0.0797(17) Uani 0.630(6) 1 d D U P A 1
H25A H 0.475235 0.877824 0.185137 0.096 Uiso 0.630(6) 1 calc R . P A 1
H25B H 0.554846 0.848931 0.279001 0.096 Uiso 0.630(6) 1 calc R . P A 1
C26A C 0.3384(13) 0.9091(11) 0.3294(12) 0.096(3) Uani 0.630(6) 1 d . U P A 1
H26A H 0.261322 0.932812 0.292918 0.144 Uiso 0.630(6) 1 calc GR . P A 1
H26B H 0.344333 0.991630 0.351332 0.144 Uiso 0.630(6) 1 calc GR . P A 1
H26C H 0.321162 0.849460 0.390814 0.144 Uiso 0.630(6) 1 calc GR . P A 1
C27B C 0.5041(13) 0.7351(12) 0.1600(9) 0.081(3) Uani 0.370(6) 1 d D U P A 2
H27C H 0.599211 0.680066 0.124857 0.097 Uiso 0.370(6) 1 calc R . P A 2
H27D H 0.493799 0.831273 0.139765 0.097 Uiso 0.370(6) 1 calc R . P A 2
C25B C 0.3649(11) 0.8054(10) 0.3363(9) 0.069(2) Uani 0.370(6) 1 d D U P A 2
H25C H 0.360753 0.778092 0.411110 0.082 Uiso 0.370(6) 1 calc R . P A 2
H25D H 0.280997 0.798584 0.317974 0.082 Uiso 0.370(6) 1 calc R . P A 2
C26B C 0.365(2) 0.9490(17) 0.3170(19) 0.086(5) Uani 0.370(6) 1 d . U P A 2
H26D H 0.333894 0.987176 0.252289 0.130 Uiso 0.370(6) 1 calc GR . P A 2
H26E H 0.460495 0.950636 0.310940 0.130 Uiso 0.370(6) 1 calc GR . P A 2
H26F H 0.301629 1.002688 0.375181 0.130 Uiso 0.370(6) 1 calc GR . P A 2
C28B C 0.4000(19) 0.700(2) 0.1219(17) 0.093(5) Uani 0.370(6) 1 d . U P A 2
H28D H 0.385366 0.750820 0.056052 0.139 Uiso 0.370(6) 1 calc GR . P A 2
H28E H 0.311111 0.721947 0.173524 0.139 Uiso 0.370(6) 1 calc GR . P A 2
H28F H 0.434390 0.602508 0.110739 0.139 Uiso 0.370(6) 1 calc GR . P A 2
OB O 0.4927(10) 0.7144(8) 0.2733(6) 0.069(3) Uani 0.370(6) 1 d D U P A 2

loop_
_atom_site_aniso_label
_atom_site_aniso_U_11
_atom_site_aniso_U_22
_atom_site_aniso_U_33
_atom_site_aniso_U_23
_atom_site_aniso_U_13
_atom_site_aniso_U_12
As 0.03851(15) 0.03954(16) 0.04383(17) -0.00182(11) -0.00737(11) -0.01183(11)
Na 0.0586(7) 0.0483(7) 0.0660(8) -0.0057(6) -0.0106(6) -0.0214(6)
OA 0.074(3) 0.061(3) 0.088(3) 0.006(2) -0.030(2) -0.034(2)
N 0.0369(11) 0.0381(11) 0.0472(13) -0.0064(10) -0.0030(9) -0.0092(9)
C1 0.0414(13) 0.0488(15) 0.0390(14) -0.0124(12) -0.0065(11) -0.0148(12)
C2 0.0459(15) 0.0517(17) 0.064(2) -0.0179(15) -0.0036(14) -0.0138(14)
C3 0.0450(16) 0.070(2) 0.073(2) -0.0338(19) -0.0015(15) -0.0161(16)
C4 0.0473(17) 0.096(3) 0.057(2) -0.0241(19) 0.0079(14) -0.0319(19)
C5 0.0539(18) 0.078(2) 0.069(2) 0.0057(19) -0.0025(16) -0.0317(18)
C6 0.0490(16) 0.0508(17) 0.068(2) -0.0007(15) -0.0039(14) -0.0176(14)
C7 0.0391(13) 0.0401(14) 0.0493(16) -0.0085(12) -0.0034(11) -0.0122(11)
C12 0.0420(14) 0.0382(15) 0.069(2) -0.0108(14) -0.0064(13) -0.0085(12)
C11 0.0456(16) 0.0465(17) 0.076(2) -0.0185(16) -0.0003(15) -0.0071(13)
C10 0.0570(18) 0.0520(18) 0.0559(19) -0.0176(15) 0.0010(14) -0.0166(15)
C9 0.0467(15) 0.0525(17) 0.0552(18) -0.0142(14) -0.0069(13) -0.0159(13)
C8 0.0418(14) 0.0441(15) 0.0495(16) -0.0099(13) -0.0057(12) -0.0117(12)
C13 0.0394(14) 0.065(2) 0.068(2) -0.0260(17) -0.0157(14) -0.0056(14)
C15 0.0480(17) 0.0476(18) 0.104(3) -0.0148(18) -0.0246(18) -0.0024(14)
C14 0.081(2) 0.076(3) 0.078(3) -0.039(2) -0.004(2) -0.020(2)
C16 0.0365(12) 0.0374(13) 0.0434(15) -0.0042(11) -0.0040(11) -0.0073(11)
C21 0.0371(13) 0.0437(14) 0.0402(14) -0.0035(11) -0.0044(11) -0.0088(11)
C20 0.0465(15) 0.0443(15) 0.0416(15) 0.0012(12) -0.0009(12) -0.0107(13)
C19 0.0401(14) 0.0433(15) 0.0506(17) -0.0117(13) 0.0027(12) -0.0120(12)
C18 0.0374(13) 0.0444(15) 0.0480(16) -0.0088(12) -0.0078(11) -0.0101(12)
C17 0.0376(13) 0.0378(13) 0.0450(15) -0.0071(11) -0.0076(11) -0.0062(11)
C22 0.0558(17) 0.0553(18) 0.059(2) 0.0075(15) -0.0236(15) -0.0180(15)
C24 0.0540(17) 0.065(2) 0.0480(17) 0.0064(15) -0.0152(14) -0.0207(16)
C23 0.0586(18) 0.061(2) 0.071(2) -0.0025(17) -0.0048(16) -0.0304(16)
C28A 0.094(6) 0.080(5) 0.111(6) -0.003(4) -0.039(5) -0.028(4)
C27A 0.077(3) 0.073(3) 0.093(4) 0.011(3) -0.033(3) -0.033(2)
C25A 0.083(3) 0.063(3) 0.096(4) 0.010(3) -0.024(3) -0.029(2)
C26A 0.092(5) 0.076(6) 0.110(6) -0.004(5) -0.022(5) -0.013(5)
C27B 0.091(5) 0.066(5) 0.079(5) 0.001(4) -0.014(4) -0.022(4)
C25B 0.070(5) 0.055(5) 0.075(5) 0.007(4) -0.012(4) -0.020(4)
C26B 0.092(9) 0.060(8) 0.091(8) -0.001(7) -0.005(7) -0.015(6)
C28B 0.070(8) 0.098(10) 0.102(10) 0.017(8) -0.014(7) -0.029(7)
OB 0.076(4) 0.056(4) 0.070(5) 0.003(3) -0.013(3) -0.020(3)

loop_
_atom_type_symbol
_atom_type_description
_atom_type_scat_dispersion_real
_atom_type_scat_dispersion_imag
_atom_type_scat_source
C C 0.0033 0.0016 'International Tables Vol C Tables 4.2.6.8 and 6.1.1.4'
H H 0.0000 0.0000 'International Tables Vol C Tables 4.2.6.8 and 6.1.1.4'
As As 0.0499 2.0058 'International Tables Vol C Tables 4.2.6.8 and 6.1.1.4'
N N 0.0061 0.0033 'International Tables Vol C Tables 4.2.6.8 and 6.1.1.4'
Na Na 0.0362 0.0249 'International Tables Vol C Tables 4.2.6.8 and 6.1.1.4'
O O 0.0106 0.0060 'International Tables Vol C Tables 4.2.6.8 and 6.1.1.4'

loop_
_geom_angle_atom_site_label_1
_geom_angle_atom_site_label_2
_geom_angle_atom_site_label_3
_geom_angle
_geom_angle_site_symmetry_1
_geom_angle_site_symmetry_3
N As Na 37.74(7) . .
N As C7 109.36(11) . .
N As C16 94.05(10) . .
C7 As Na 122.75(9) . .
C16 As Na 58.07(8) . .
C16 As C7 100.04(11) . .
OA Na As 126.52(13) . .
OA Na N 106.41(15) . .
OA Na C2 127.13(17) . 2_666
OA Na C3 133.09(15) . 2_666
OA Na C4 109.08(15) . 2_666
OA Na C16 129.60(17) . .
OA Na C21 104.46(18) . .
N Na As 28.59(5) . .
N Na C2 102.93(10) . 2_666
N Na C3 117.20(11) . 2_666
N Na C4 143.78(11) . 2_666
N Na C16 62.01(8) . .
N Na C21 76.17(8) . .
C2 Na As 99.15(8) 2_666 .
C2 Na C4 48.30(9) 2_666 2_666
C2 Na C16 102.92(9) 2_666 .
C2 Na C21 124.89(9) 2_666 .
C3 Na As 100.38(9) 2_666 .
C3 Na C2 28.75(9) 2_666 2_666
C3 Na C4 26.95(11) 2_666 2_666
C3 Na C16 87.81(9) 2_666 .
C3 Na C21 101.98(9) 2_666 .
C4 Na As 122.49(9) 2_666 .
C16 Na As 34.45(5) . .
C16 Na C4 99.22(9) . 2_666
C21 Na As 54.77(6) . .
C21 Na C4 101.44(9) . 2_666
C21 Na C16 27.46(8) . .
OB Na As 133.4(3) . .
OB Na N 111.4(3) . .
OB Na C4 103.2(3) . 2_666
OB Na C16 137.0(2) . .
OB Na C21 111.2(2) . .
C27A OA Na 116.9(4) . .
C25A OA Na 123.0(4) . .
C25A OA C27A 118.9(5) . .
As N Na 113.68(10) . .
C1 N As 117.04(19) . .
C1 N Na 119.74(17) . .
N C1 C2 118.7(3) . .
N C1 C6 126.9(3) . .
C6 C1 C2 114.4(3) . .
Na C2 H2 103.8 2_666 .
C1 C2 Na 94.39(19) . 2_666
C1 C2 H2 118.8 . .
C3 C2 Na 72.21(19) . 2_666
C3 C2 C1 122.4(3) . .
C3 C2 H2 118.8 . .
Na C3 H3 102.4 2_666 .
C2 C3 Na 79.04(19) . 2_666
C2 C3 H3 119.3 . .
C4 C3 Na 88.8(2) . 2_666
C4 C3 C2 121.3(3) . .
C4 C3 H3 119.3 . .
Na C4 H4 111.5 2_666 .
C3 C4 Na 64.20(19) . 2_666
C3 C4 H4 121.1 . .
C5 C4 Na 93.2(2) . 2_666
C5 C4 C3 117.9(3) . .
C5 C4 H4 121.1 . .
C4 C5 H5 118.9 . .
C4 C5 C6 122.1(3) . .
C6 C5 H5 118.9 . .
C1 C6 H6 119.1 . .
C5 C6 C1 121.8(3) . .
C5 C6 H6 119.1 . .
C12 C7 As 115.3(2) . .
C12 C7 C8 118.1(2) . .
C8 C7 As 126.28(19) . .
C7 C12 C15 121.5(3) . .
C11 C12 C7 120.4(3) . .
C11 C12 C15 118.2(3) . .
C12 C11 H11 118.8 . .
C12 C11 C10 122.5(3) . .
C10 C11 H11 118.8 . .
C11 C10 C14 121.7(3) . .
C9 C10 C11 116.5(3) . .
C9 C10 C14 121.7(3) . .
C10 C9 H9 118.2 . .
C10 C9 C8 123.6(3) . .
C8 C9 H9 118.2 . .
C7 C8 C13 124.0(2) . .
C9 C8 C7 118.9(3) . .
C9 C8 C13 117.2(3) . .
C8 C13 H13A 109.5 . .
C8 C13 H13B 109.5 . .
C8 C13 H13C 109.5 . .
H13A C13 H13B 109.5 . .
H13A C13 H13C 109.5 . .
H13B C13 H13C 109.5 . .
C12 C15 H15A 109.5 . .
C12 C15 H15B 109.5 . .
C12 C15 H15C 109.5 . .
H15A C15 H15B 109.5 . .
H15A C15 H15C 109.5 . .
H15B C15 H15C 109.5 . .
C10 C14 H14A 109.5 . .
C10 C14 H14B 109.5 . .
C10 C14 H14C 109.5 . .
H14A C14 H14B 109.5 . .
H14A C14 H14C 109.5 . .
H14B C14 H14C 109.5 . .
As C16 Na 87.48(9) . .
C21 C16 As 124.0(2) . .
C21 C16 Na 74.22(15) . .
C17 C16 As 116.6(2) . .
C17 C16 Na 105.23(16) . .
C17 C16 C21 119.2(2) . .
C16 C21 Na 78.32(15) . .
C16 C21 C24 123.1(2) . .
C20 C21 Na 99.75(17) . .
C20 C21 C16 118.7(2) . .
C20 C21 C24 118.1(3) . .
C24 C21 Na 93.02(17) . .
C21 C20 H20 118.6 . .
C19 C20 C21 122.7(3) . .
C19 C20 H20 118.6 . .
C20 C19 C23 121.3(3) . .
C18 C19 C20 117.4(2) . .
C18 C19 C23 121.3(3) . .
C19 C18 H18 118.8 . .
C19 C18 C17 122.3(3) . .
C17 C18 H18 118.8 . .
C16 C17 C22 122.7(2) . .
C18 C17 C16 119.4(3) . .
C18 C17 C22 117.8(2) . .
C17 C22 H22A 109.5 . .
C17 C22 H22B 109.5 . .
C17 C22 H22C 109.5 . .
H22A C22 H22B 109.5 . .
H22A C22 H22C 109.5 . .
H22B C22 H22C 109.5 . .
C21 C24 H24A 109.5 . .
C21 C24 H24B 109.5 . .
C21 C24 H24C 109.5 . .
H24A C24 H24B 109.5 . .
H24A C24 H24C 109.5 . .
H24B C24 H24C 109.5 . .
C19 C23 H23A 109.5 . .
C19 C23 H23B 109.5 . .
C19 C23 H23C 109.5 . .
H23A C23 H23B 109.5 . .
H23A C23 H23C 109.5 . .
H23B C23 H23C 109.5 . .
H28A C28A H28B 109.5 . .
H28A C28A H28C 109.5 . .
H28B C28A H28C 109.5 . .
C27A C28A H28A 109.5 . .
C27A C28A H28B 109.5 . .
C27A C28A H28C 109.5 . .
OA C27A C28A 113.5(7) . .
OA C27A H27A 108.9 . .
OA C27A H27B 108.9 . .
C28A C27A H27A 108.9 . .
C28A C27A H27B 108.9 . .
H27A C27A H27B 107.7 . .
OA C25A H25A 109.1 . .
OA C25A H25B 109.1 . .
OA C25A C26A 112.5(7) . .
H25A C25A H25B 107.8 . .
C26A C25A H25A 109.1 . .
C26A C25A H25B 109.1 . .
C25A C26A H26A 109.5 . .
C25A C26A H26B 109.5 . .
C25A C26A H26C 109.5 . .
H26A C26A H26B 109.5 . .
H26A C26A H26C 109.5 . .
H26B C26A H26C 109.5 . .
H27C C27B H27D 107.6 . .
C28B C27B H27C 108.6 . .
C28B C27B H27D 108.6 . .
OB C27B H27C 108.6 . .
OB C27B H27D 108.6 . .
OB C27B C28B 114.5(12) . .
H25C C25B H25D 108.2 . .
C26B C25B H25C 109.6 . .
C26B C25B H25D 109.6 . .
OB C25B H25C 109.6 . .
OB C25B H25D 109.6 . .
OB C25B C26B 110.1(11) . .
C25B C26B H26D 109.5 . .
C25B C26B H26E 109.5 . .
C25B C26B H26F 109.5 . .
H26D C26B H26E 109.5 . .
H26D C26B H26F 109.5 . .
H26E C26B H26F 109.5 . .
C27B C28B H28D 109.5 . .
C27B C28B H28E 109.5 . .
C27B C28B H28F 109.5 . .
H28D C28B H28E 109.5 . .
H28D C28B H28F 109.5 . .
H28E C28B H28F 109.5 . .
C27B OB Na 123.5(6) . .
C27B OB C25B 115.1(7) . .
C25B OB Na 120.7(6) . .

loop_
_geom_bond_atom_site_label_1
_geom_bond_atom_site_label_2
_geom_bond_distance
_geom_bond_site_symmetry_2
As Na 3.5263(12) .
As N 1.842(2) .
As C7 2.000(3) .
As C16 1.997(3) .
Na OA 2.290(4) .
Na N 2.357(2) .
Na C2 2.823(3) 2_666
Na C3 2.738(3) 2_666
Na C4 3.040(3) 2_666
Na C16 2.996(3) .
Na C21 2.944(3) .
Na OB 2.290(4) .
OA C27A 1.426(5) .
OA C25A 1.424(5) .
N C1 1.368(3) .
C1 C2 1.422(4) .
C1 C6 1.416(4) .
C2 H2 0.9500 .
C2 C3 1.383(4) .
C3 H3 0.9500 .
C3 C4 1.378(5) .
C4 H4 0.9500 .
C4 C5 1.368(5) .
C5 H5 0.9500 .
C5 C6 1.390(4) .
C6 H6 0.9500 .
C7 C12 1.408(4) .
C7 C8 1.421(4) .
C12 C11 1.386(4) .
C12 C15 1.508(4) .
C11 H11 0.9500 .
C11 C10 1.394(4) .
C10 C9 1.384(4) .
C10 C14 1.514(4) .
C9 H9 0.9500 .
C9 C8 1.394(4) .
C8 C13 1.503(4) .
C13 H13A 0.9800 .
C13 H13B 0.9800 .
C13 H13C 0.9800 .
C15 H15A 0.9800 .
C15 H15B 0.9800 .
C15 H15C 0.9800 .
C14 H14A 0.9800 .
C14 H14B 0.9800 .
C14 H14C 0.9800 .
C16 C21 1.410(4) .
C16 C17 1.409(4) .
C21 C20 1.399(4) .
C21 C24 1.504(4) .
C20 H20 0.9500 .
C20 C19 1.388(4) .
C19 C18 1.387(4) .
C19 C23 1.504(4) .
C18 H18 0.9500 .
C18 C17 1.393(4) .
C17 C22 1.507(4) .
C22 H22A 0.9800 .
C22 H22B 0.9800 .
C22 H22C 0.9800 .
C24 H24A 0.9800 .
C24 H24B 0.9800 .
C24 H24C 0.9800 .
C23 H23A 0.9800 .
C23 H23B 0.9800 .
C23 H23C 0.9800 .
C28A H28A 0.9800 .
C28A H28B 0.9800 .
C28A H28C 0.9800 .
C28A C27A 1.459(15) .
C27A H27A 0.9900 .
C27A H27B 0.9900 .
C25A H25A 0.9900 .
C25A H25B 0.9900 .
C25A C26A 1.527(14) .
C26A H26A 0.9800 .
C26A H26B 0.9800 .
C26A H26C 0.9800 .
C27B H27C 0.9900 .
C27B H27D 0.9900 .
C27B C28B 1.47(2) .
C27B OB 1.471(8) .
C25B H25C 0.9900 .
C25B H25D 0.9900 .
C25B C26B 1.503(17) .
C25B OB 1.473(8) .
C26B H26D 0.9800 .
C26B H26E 0.9800 .
C26B H26F 0.9800 .
C28B H28D 0.9800 .
C28B H28E 0.9800 .
C28B H28F 0.9800 .
